data_2014912
loop_
_publ_author_name
'Marek, Jarom\'ir'
'Lunerov\'a, Kamila'
'Tou<sek, Jarom\'ir'
'Such\'y, V\'aclav'
'Marek, Radek'

_publ_section_title
;
 2',4'-Dihydroxy-3-methoxy-\a,\b-dihydrochalcone and
 2',4-dihydroxy-\a,\b-dihydrochalcone: supramolecular structures formed
 by O---H&#x00B7;&#x00B7;&#x00B7;O, C---H&#x00B7;&#x00B7;&#x00B7;O and
 stacking interactions
;
_journal_issue 6
_journal_name_full 'Acta Crystallographica Section C'
_journal_page_first o386
_journal_page_last o389
_journal_paper_doi 10.1107/S0108270105013661
_journal_volume 61
_journal_year 2005
_chemical_formula_iupac 'C16 H16 O4'
_chemical_formula_moiety 'C16 H16 O4'
_chemical_formula_sum 'C16 H16 O4'
_chemical_formula_weight 272.29
_chemical_melting_point 345.0(10)
_chemical_name_systematic
;
2',4'-Dihydroxy-3-methoxy-\a,\b-dihydrochalcone
;
_space_group_IT_number 14
_symmetry_cell_setting monoclinic
_symmetry_space_group_name_Hall '-P 2ybc'
_symmetry_space_group_name_H-M 'P 1 21/c 1'
_atom_sites_solution_hydrogens geom
_atom_sites_solution_primary direct
_atom_sites_solution_secondary difmap
_audit_creation_method SHELXL-97
_cell_angle_alpha 90.00
_cell_angle_beta 91.972(10)
_cell_angle_gamma 90.00
_cell_formula_units_Z 4
_cell_length_a 7.3074(9)
_cell_length_b 22.968(3)
_cell_length_c 7.8343(9)
_cell_measurement_reflns_used 3635
_cell_measurement_temperature 120(2)
_cell_measurement_theta_max 27.853
_cell_measurement_theta_min 2.654
_cell_volume 1314.1(3)
_computing_cell_refinement 'CrysAlis RED (Oxford Diffraction, 2004)'
_computing_data_collection 'CrysAlis CCD (Oxford Diffraction, 2004)'
_computing_data_reduction 'CrysAlis RED'
_computing_molecular_graphics 'ORTEPIII (Johnson & Burnett, 1996)'
_computing_publication_material
;
SHELXL97 and PARST (Nardelli, 1995)
;
_computing_structure_refinement 'SHELXL97 (Sheldrick, 1997)'
_computing_structure_solution 'SHELXS97 (Sheldrick, 1990)'
_diffrn_ambient_temperature 120(2)
_diffrn_detector_area_resol_mean 16.3
_diffrn_measured_fraction_theta_full 0.998
_diffrn_measured_fraction_theta_max 0.998
_diffrn_measurement_device_type 'Kuma KM-4-Plus CCD'
_diffrn_measurement_method \w
_diffrn_radiation_monochromator 'Enhance (Oxford Diffraction)'
_diffrn_radiation_source 'fine-focus sealed tube'
_diffrn_radiation_type MoK\a
_diffrn_radiation_wavelength 0.71073
_diffrn_reflns_av_R_equivalents 0.0431
_diffrn_reflns_av_sigmaI/netI 0.0392
_diffrn_reflns_limit_h_max 8
_diffrn_reflns_limit_h_min -8
_diffrn_reflns_limit_k_max 25
_diffrn_reflns_limit_k_min -27
_diffrn_reflns_limit_l_max 9
_diffrn_reflns_limit_l_min -9
_diffrn_reflns_number 8679
_diffrn_reflns_theta_full 25.00
_diffrn_reflns_theta_max 25.00
_diffrn_reflns_theta_min 3.15
_diffrn_standards_number 0
_exptl_absorpt_coefficient_mu 0.099
_exptl_absorpt_correction_type none
_exptl_crystal_colour colorless
_exptl_crystal_density_diffrn 1.376
_exptl_crystal_density_method 'not measured'
_exptl_crystal_description prism
_exptl_crystal_F_000 576
_exptl_crystal_size_max 0.50
_exptl_crystal_size_mid 0.30
_exptl_crystal_size_min 0.20
_refine_diff_density_max 0.143
_refine_diff_density_min -0.188
_refine_ls_extinction_method none
_refine_ls_goodness_of_fit_ref 1.031
_refine_ls_hydrogen_treatment constr
_refine_ls_matrix_type full
_refine_ls_number_parameters 190
_refine_ls_number_reflns 2312
_refine_ls_number_restraints 2
_refine_ls_restrained_S_all 1.031
_refine_ls_R_factor_all 0.0589
_refine_ls_R_factor_gt 0.0399
_refine_ls_shift/su_max 0.000
_refine_ls_shift/su_mean 0.000
_refine_ls_structure_factor_coef Fsqd
_refine_ls_weighting_details 'w=1/[\s^2^(Fo^2^)+(0.0425P)^2^+0.1P] where P=(Fo^2^+2Fc^2^)/3'
_refine_ls_weighting_scheme calc
_refine_ls_wR_factor_gt 0.0822
_refine_ls_wR_factor_ref 0.0909
_reflns_number_gt 1831
_reflns_number_total 2312
_reflns_threshold_expression I>2\s(I)
_cod_data_source_file sk1835.cif
_cod_data_source_block I
_cod_depositor_comments
;
The following automatic conversions were performed:

'_geom_torsion_publ_flag' value 'Y' changed to 'y' according to
/home/saulius/struct/CIF-dictionaries/cif_core.dic dictionary named
'cif_core.dic' version 2.4.1 from 2010-06-29 (4
times).

'_geom_hbond_publ_flag' value 'N' changed to 'n' according
to /home/saulius/struct/CIF-dictionaries/cif_core.dic dictionary
named 'cif_core.dic' version 2.4.1 from 2010-06-29 (5 times).

Automatic conversion script
Id: cif_fix_values 1715 2011-07-08 13:25:40Z adriana 
;
_cod_original_sg_symbol_H-M 'P 21/c'
_cod_database_code 2014912
_cod_database_fobs_code 2014912

loop_
_symmetry_equiv_pos_as_xyz
'x, y, z'
'-x, y+1/2, -z+1/2'
'-x, -y, -z'
'x, -y-1/2, z-1/2'

loop_
_atom_site_label
_atom_site_fract_x
_atom_site_fract_y
_atom_site_fract_z
_atom_site_U_iso_or_equiv
_atom_site_adp_type
_atom_site_calc_flag
_atom_site_refinement_flags
_atom_site_occupancy
_atom_site_disorder_assembly
_atom_site_disorder_group
_atom_site_type_symbol
C1 0.1660(2) 0.54966(7) 0.3504(2) 0.0203(4) Uani d . 1 . . C
C2 0.2396(2) 0.52637(7) 0.5017(2) 0.0203(4) Uani d . 1 . . C
H2 0.2745 0.5514 0.5938 0.024 Uiso calc R 1 . . H
C3 0.2619(2) 0.46678(7) 0.5179(2) 0.0207(4) Uani d . 1 . . C
C4 0.2164(2) 0.43058(7) 0.3830(2) 0.0242(4) Uani d . 1 . . C
H4 0.2341 0.3897 0.3936 0.029 Uiso calc R 1 . . H
C5 0.1449(2) 0.45374(7) 0.2322(2) 0.0242(4) Uani d . 1 . . C
H5 0.1128 0.4287 0.1394 0.029 Uiso calc R 1 . . H
C6 0.1201(2) 0.51301(7) 0.2158(2) 0.0223(4) Uani d . 1 . . C
H6 0.0713 0.5287 0.1116 0.027 Uiso calc R 1 . . H
C7 0.1401(2) 0.61439(7) 0.3362(2) 0.0231(4) Uani d . 1 . . C
H7A 0.1740 0.6327 0.4471 0.028 Uiso calc R 1 . . H
H7B 0.0093 0.6229 0.3102 0.028 Uiso calc R 1 . . H
C8 0.2561(2) 0.64090(7) 0.1967(2) 0.0219(4) Uani d . 1 . . C
H8A 0.3831 0.6261 0.2086 0.026 Uiso calc R 1 . . H
H8B 0.2055 0.6292 0.0829 0.026 Uiso calc R 1 . . H
C9 0.2564(2) 0.70598(7) 0.2108(2) 0.0205(4) Uani d . 1 . . C
O10 0.11676(15) 0.73279(5) 0.15537(15) 0.0270(3) Uani d . 1 . . O
O11 0.32662(16) 0.44010(5) 0.66464(14) 0.0278(3) Uani d . 1 . . O
C12 0.3764(2) 0.47654(8) 0.8054(2) 0.0304(5) Uani d . 1 . . C
H12A 0.2710 0.5004 0.8354 0.046 Uiso calc R 1 . . H
H12B 0.4778 0.5019 0.7744 0.046 Uiso calc R 1 . . H
H12C 0.4145 0.4524 0.9034 0.046 Uiso calc R 1 . . H
O13 0.25727(16) 0.82960(5) 0.25059(15) 0.0250(3) Uani d D 1 . . O
O14 0.84219(16) 0.83051(5) 0.50919(15) 0.0277(3) Uani d D 1 . . O
C1' 0.4084(2) 0.73696(7) 0.2910(2) 0.0189(4) Uani d . 1 . . C
C2' 0.4043(2) 0.79840(7) 0.30483(19) 0.0192(4) Uani d . 1 . . C
C3' 0.5509(2) 0.82838(7) 0.37653(19) 0.0198(4) Uani d . 1 . . C
H3' 0.5469 0.8697 0.3829 0.024 Uiso calc R 1 . . H
C4' 0.7038(2) 0.79889(7) 0.4393(2) 0.0208(4) Uani d . 1 . . C
C5' 0.7118(2) 0.73834(7) 0.4289(2) 0.0228(4) Uani d . 1 . . C
H5' 0.8166 0.7180 0.4720 0.027 Uiso calc R 1 . . H
C6' 0.5671(2) 0.70863(7) 0.3558(2) 0.0222(4) Uani d . 1 . . C
H6' 0.5738 0.6674 0.3485 0.027 Uiso calc R 1 . . H
H13 0.172(2) 0.8023(7) 0.206(3) 0.054(7) Uiso d D 1 . . H
H14 0.935(2) 0.8065(8) 0.561(3) 0.060(7) Uiso d D 1 . . H

loop_
_atom_site_aniso_label
_atom_site_aniso_U_11
_atom_site_aniso_U_22
_atom_site_aniso_U_33
_atom_site_aniso_U_12
_atom_site_aniso_U_13
_atom_site_aniso_U_23
C1 0.0184(9) 0.0205(9) 0.0223(9) -0.0005(7) 0.0032(7) 0.0006(7)
C2 0.0201(9) 0.0201(9) 0.0209(9) -0.0014(7) 0.0012(7) -0.0022(7)
C3 0.0167(9) 0.0221(9) 0.0234(9) 0.0017(7) 0.0028(7) 0.0046(7)
C4 0.0265(10) 0.0166(9) 0.0300(10) 0.0009(7) 0.0059(8) 0.0005(8)
C5 0.0259(10) 0.0232(9) 0.0236(9) -0.0019(7) 0.0019(7) -0.0063(8)
C6 0.0227(10) 0.0239(9) 0.0203(9) 0.0000(7) -0.0003(7) 0.0007(7)
C7 0.0281(10) 0.0199(9) 0.0214(9) 0.0016(7) 0.0005(7) -0.0011(7)
C8 0.0211(9) 0.0188(9) 0.0256(9) -0.0026(7) -0.0014(7) -0.0018(7)
C9 0.0220(9) 0.0206(9) 0.0188(9) -0.0001(7) 0.0011(7) 0.0023(7)
O10 0.0238(7) 0.0212(6) 0.0354(7) -0.0011(5) -0.0084(5) 0.0014(5)
O11 0.0338(7) 0.0251(7) 0.0243(7) 0.0056(5) -0.0018(5) 0.0045(5)
C12 0.0329(11) 0.0379(11) 0.0202(9) 0.0090(8) -0.0022(8) 0.0024(8)
O13 0.0230(7) 0.0187(6) 0.0328(7) 0.0023(5) -0.0080(5) 0.0019(5)
O14 0.0250(7) 0.0200(6) 0.0371(7) -0.0032(5) -0.0122(6) 0.0024(6)
C1' 0.0206(9) 0.0168(8) 0.0191(8) -0.0013(7) 0.0004(7) 0.0009(7)
C2' 0.0210(9) 0.0198(9) 0.0167(8) 0.0025(7) 0.0002(7) 0.0038(7)
C3' 0.0253(9) 0.0149(8) 0.0191(8) -0.0004(7) 0.0010(7) 0.0009(7)
C4' 0.0233(9) 0.0210(9) 0.0181(8) -0.0020(7) -0.0011(7) 0.0019(7)
C5' 0.0209(9) 0.0217(9) 0.0255(9) 0.0035(7) -0.0041(7) 0.0027(7)
C6' 0.0261(10) 0.0159(8) 0.0244(9) 0.0005(7) -0.0008(7) 0.0004(7)

loop_
_atom_type_symbol
_atom_type_description
_atom_type_scat_dispersion_real
_atom_type_scat_dispersion_imag
_atom_type_scat_source
C C 0.0033 0.0016 'International Tables Vol C Tables 4.2.6.8 and 6.1.1.4'
H H 0.0000 0.0000 'International Tables Vol C Tables 4.2.6.8 and 6.1.1.4'
O O 0.0106 0.0060 'International Tables Vol C Tables 4.2.6.8 and 6.1.1.4'

loop_
_geom_angle_atom_site_label_1
_geom_angle_atom_site_label_2
_geom_angle_atom_site_label_3
_geom_angle
C6 C1 C2 119.52(15)
C6 C1 C7 121.28(14)
C2 C1 C7 119.20(14)
C3 C2 C1 119.95(15)
C3 C2 H2 120.0
C1 C2 H2 120.0
O11 C3 C4 116.15(14)
O11 C3 C2 123.67(15)
C4 C3 C2 120.17(15)
C3 C4 C5 119.87(15)
C3 C4 H4 120.1
C5 C4 H4 120.1
C6 C5 C4 120.31(16)
C6 C5 H5 119.8
C4 C5 H5 119.8
C5 C6 C1 120.16(15)
C5 C6 H6 119.9
C1 C6 H6 119.9
C1 C7 C8 112.01(14)
C1 C7 H7A 109.2
C8 C7 H7A 109.2
C1 C7 H7B 109.2
C8 C7 H7B 109.2
H7A C7 H7B 107.9
C9 C8 C7 110.07(14)
C9 C8 H8A 109.6
C7 C8 H8A 109.6
C9 C8 H8B 109.6
C7 C8 H8B 109.6
H8A C8 H8B 108.2
O10 C9 C1' 120.82(15)
O10 C9 C8 117.63(15)
C1' C9 C8 121.51(14)
C3 O11 C12 117.30(13)
O11 C12 H12A 109.5
O11 C12 H12B 109.5
H12A C12 H12B 109.5
O11 C12 H12C 109.5
H12A C12 H12C 109.5
H12B C12 H12C 109.5
C2' O13 H13 105.7(13)
C4' O14 H14 112.0(13)
C6' C1' C2' 116.87(14)
C6' C1' C9 122.70(14)
C2' C1' C9 120.42(15)
O13 C2' C3' 117.59(14)
O13 C2' C1' 121.63(14)
C3' C2' C1' 120.78(15)
C2' C3' C4' 120.53(15)
C2' C3' H3' 119.7
C4' C3' H3' 119.7
O14 C4' C3' 117.84(14)
O14 C4' C5' 121.97(15)
C3' C4' C5' 120.19(15)
C6' C5' C4' 119.27(15)
C6' C5' H5' 120.4
C4' C5' H5' 120.4
C5' C6' C1' 122.37(15)
C5' C6' H6' 118.8
C1' C6' H6' 118.8

loop_
_geom_bond_atom_site_label_1
_geom_bond_atom_site_label_2
_geom_bond_site_symmetry_2
_geom_bond_distance
_geom_bond_publ_flag
C1 C6 . 1.382(2) ?
C1 C2 . 1.391(2) ?
C1 C7 . 1.502(2) ?
C2 C3 . 1.384(2) ?
C2 H2 . 0.9500 ?
C3 O11 . 1.3724(18) ?
C3 C4 . 1.376(2) ?
C4 C5 . 1.382(2) ?
C4 H4 . 0.9500 ?
C5 C6 . 1.379(2) ?
C5 H5 . 0.9500 ?
C6 H6 . 0.9500 ?
C7 C8 . 1.532(2) ?
C7 H7A . 0.9900 ?
C7 H7B . 0.9900 ?
C8 C9 . 1.499(2) ?
C8 H8A . 0.9900 ?
C8 H8B . 0.9900 ?
C9 O10 . 1.2566(19) ?
C9 C1' . 1.444(2) ?
O11 C12 . 1.4216(19) ?
C12 H12A . 0.9800 ?
C12 H12B . 0.9800 ?
C12 H12C . 0.9800 ?
O13 C2' . 1.3481(19) ?
O13 H13 . 0.942(10) ?
O14 C4' . 1.3462(18) ?
O14 H14 . 0.953(10) ?
C1' C6' . 1.409(2) ?
C1' C2' . 1.416(2) ?
C2' C3' . 1.377(2) ?
C3' C4' . 1.382(2) ?
C3' H3' . 0.9500 ?
C4' C5' . 1.395(2) ?
C5' C6' . 1.367(2) ?
C5' H5' . 0.9500 ?
C6' H6' . 0.9500 ?

loop_
_geom_hbond_atom_site_label_D
_geom_hbond_atom_site_label_H
_geom_hbond_atom_site_label_A
_geom_hbond_site_symmetry_A
_geom_hbond_distance_DH
_geom_hbond_distance_HA
_geom_hbond_distance_DA
_geom_hbond_angle_DHA
_geom_hbond_publ_flag
O13 H13 O10 . 0.942(10) 1.691(14) 2.5499(16) 150.0(19) n
O14 H14 O10 4_676 0.953(10) 1.749(10) 2.7005(16) 176(2) n
C5 H5 O14 2_645 0.95 2.56 3.407(2) 147.9 n
C7 H7A O13 4_576 0.99 2.58 3.569(2) 174.2 n
C6' H6' O11 3_666 0.95 2.58 3.508(2) 166.5 n

loop_
_geom_torsion_atom_site_label_1
_geom_torsion_atom_site_label_2
_geom_torsion_atom_site_label_3
_geom_torsion_atom_site_label_4
_geom_torsion
_geom_torsion_publ_flag
C6' C1' C9 C8 2.0(2) y
C1' C9 C8 C7 100.22(18) y
C9 C8 C7 C1 -168.34(14) y
C8 C7 C1 C2 117.24(16) y

loop_
_cod_related_entry_id
_cod_related_entry_database
_cod_related_entry_code
1 ChemSpider 21133822
